data_1549590
loop_
_publ_author_name
'Midya, Siba P.'
'Pitchaimani, Jayaraman'
'Landge, Vinod G.'
'Madhu, Vedichi'
'Balaraman, Ekambaram'

_publ_section_title
;
 Direct access toN-alkylated amines and iminesviaacceptorless
 dehydrogenative coupling catalyzed by a cobalt(ii)-NNN pincer complex
;
_journal_issue 14
_journal_name_full 'Catalysis Science &amp; Technology'
_journal_page_first 3469
_journal_paper_doi 10.1039/C8CY00859K
_journal_volume 8
_journal_year 2018
_chemical_formula_moiety 'C15 H27 Cl2 Co N5, 2(B F4), H2 O'
_chemical_formula_sum 'C15 H29 B2 Cl2 Co F8 N5 O'
_chemical_formula_weight 598.88
_space_group_crystal_system triclinic
_space_group_IT_number 2
_space_group_name_Hall '-P 1'
_space_group_name_H-M_alt 'P -1'
_symmetry_space_group_name_Hall '-P 1'
_symmetry_space_group_name_H-M 'P -1'
_atom_sites_solution_hydrogens mixed
_audit_creation_method SHELXL-2014/7
_audit_update_record
;
2018-04-11 deposited with the CCDC.
2018-06-22 downloaded from the CCDC.
;
_cell_angle_alpha 89.44(3)
_cell_angle_beta 78.44(3)
_cell_angle_gamma 82.78(3)
_cell_formula_units_Z 2
_cell_length_a 6.8380(14)
_cell_length_b 13.077(3)
_cell_length_c 13.377(3)
_cell_measurement_reflns_used 33107
_cell_measurement_temperature 100(2)
_cell_measurement_theta_max 33.548
_cell_measurement_theta_min 0.361
_cell_volume 1162.5(5)
_computing_cell_refinement '<i>HKL3000sm</i>(Otwinowski & Minor, 1997)'
_computing_data_collection '<i>PAL ADSC Quantum-210 ADX Program</i>(Arvai & Nielsen, 1983)'
_computing_data_reduction '<i>HKL3000sm</i>(Otwinowski & Minor, 1997)'
_computing_molecular_graphics '<i>DIAMOND</i>(Putz, Brandenburg, 2007)'
_computing_publication_material '<i>enCIFer 1.5.1</i>'
_computing_structure_refinement '<i>SHELXL-2014/7</i>(Sheldrick, 2015b)'
_computing_structure_solution '<i>SHELXT-2014/5</i>(Sheldrick, 2015a)'
_diffrn_ambient_temperature 100(2)
_diffrn_measured_fraction_theta_full 0.942
_diffrn_measured_fraction_theta_max 0.929
_diffrn_measurement_device_type 'ADSC Q210 CCD area detector'
_diffrn_measurement_method 'omega scan'
_diffrn_radiation_type synchrotron
_diffrn_radiation_wavelength 0.630
_diffrn_reflns_av_R_equivalents 0.0298
_diffrn_reflns_av_unetI/netI 0.0537
_diffrn_reflns_Laue_measured_fraction_full 0.942
_diffrn_reflns_Laue_measured_fraction_max 0.929
_diffrn_reflns_limit_h_max 9
_diffrn_reflns_limit_h_min -9
_diffrn_reflns_limit_k_max 18
_diffrn_reflns_limit_k_min -18
_diffrn_reflns_limit_l_max 18
_diffrn_reflns_limit_l_min -18
_diffrn_reflns_number 11996
_diffrn_reflns_point_group_measured_fraction_full 0.942
_diffrn_reflns_point_group_measured_fraction_max 0.929
_diffrn_reflns_theta_full 22.210
_diffrn_reflns_theta_max 25.999
_diffrn_reflns_theta_min 1.377
_diffrn_source 'PLSII 2D bending magnet'
_exptl_absorpt_coefficient_mu 0.752
_exptl_absorpt_correction_T_max 0.960
_exptl_absorpt_correction_T_min 0.915
_exptl_absorpt_correction_type empirical
_exptl_absorpt_process_details '<i>HKL3000sm Scalepack(Otwinowski & Minor, 1997)</i>'
_exptl_crystal_colour blue
_exptl_crystal_density_diffrn 1.711
_exptl_crystal_description plate
_exptl_crystal_F_000 610
_exptl_crystal_size_max 0.121
_exptl_crystal_size_mid 0.105
_exptl_crystal_size_min 0.055
_refine_diff_density_max 0.568
_refine_diff_density_min -1.159
_refine_diff_density_rms 0.109
_refine_ls_extinction_method none
_refine_ls_goodness_of_fit_ref 0.970
_refine_ls_hydrogen_treatment mixed
_refine_ls_matrix_type full
_refine_ls_number_parameters 313
_refine_ls_number_reflns 6106
_refine_ls_number_restraints 3
_refine_ls_restrained_S_all 0.970
_refine_ls_R_factor_all 0.0660
_refine_ls_R_factor_gt 0.0460
_refine_ls_shift/su_max 0.001
_refine_ls_shift/su_mean 0.000
_refine_ls_structure_factor_coef Fsqd
_refine_ls_weighting_details 'w=1/[\s^2^(Fo^2^)+(0.0877P)^2^] where P=(Fo^2^+2Fc^2^)/3'
_refine_ls_weighting_scheme calc
_refine_ls_wR_factor_gt 0.1219
_refine_ls_wR_factor_ref 0.1304
_reflns_Friedel_coverage 0.000
_reflns_number_gt 4508
_reflns_number_total 6106
_reflns_threshold_expression 'I > 2\s(I)'
_cod_data_source_file c8cy00859k2.cif
_cod_data_source_block SPA60
_cod_depositor_comments 'Adding full bibliography for 1549589--1549590.cif.'
_cod_original_cell_volume 1162.5(4)
_cod_database_code 1549590
_shelx_shelxl_version_number 2014/7
_shelx_space_group_comment
;
The symmetry employed for this shelxl refinement is uniquely defined
by the following loop, which should always be used as a source of
symmetry information in preference to the above space-group names.
They are only intended as comments.
;
_shelx_estimated_absorpt_t_min 0.915
_shelx_estimated_absorpt_t_max 0.960

loop_
_space_group_symop_operation_xyz
'x, y, z'
'-x, -y, -z'

loop_
_atom_site_label
_atom_site_type_symbol
_atom_site_fract_x
_atom_site_fract_y
_atom_site_fract_z
_atom_site_U_iso_or_equiv
_atom_site_adp_type
_atom_site_occupancy
_atom_site_site_symmetry_order
_atom_site_calc_flag
_atom_site_refinement_flags_posn
_atom_site_refinement_flags_adp
Co1 Co 0.26671(5) 0.58402(3) 0.80831(3) 0.01509(10) Uani 1 1 d . .
Cl1 Cl -0.03210(9) 0.58746(5) 0.75934(5) 0.02240(15) Uani 1 1 d . .
Cl2 Cl 0.25129(9) 0.64434(5) 0.96992(5) 0.01908(14) Uani 1 1 d . .
N1 N 0.5015(3) 0.53401(16) 0.69668(16) 0.0154(4) Uani 1 1 d . .
N2 N 0.3223(3) 0.41170(16) 0.84406(16) 0.0165(4) Uani 1 1 d . .
N3 N 0.1650(3) 0.22494(17) 0.93270(17) 0.0208(4) Uani 1 1 d . .
H3A H 0.0336 0.2490 0.9576 0.025 Uiso 1 1 calc R U
H3B H 0.1836 0.1566 0.9468 0.025 Uiso 1 1 calc R U
N4 N 0.3536(3) 0.73255(16) 0.73101(16) 0.0164(4) Uani 1 1 d . .
N5 N 0.4030(4) 0.94988(18) 0.75502(19) 0.0251(5) Uani 1 1 d . .
H5A H 0.4415 1.0103 0.7287 0.030 Uiso 1 1 calc R U
H5B H 0.3536 0.9599 0.8231 0.030 Uiso 1 1 calc R U
C1 C 0.5933(3) 0.4372(2) 0.6988(2) 0.0185(5) Uani 1 1 d . .
C2 C 0.7342(4) 0.3955(2) 0.6151(2) 0.0228(6) Uani 1 1 d . .
H2 H 0.7960 0.3263 0.6155 0.027 Uiso 1 1 calc R U
C3 C 0.7825(4) 0.4565(2) 0.5315(2) 0.0238(6) Uani 1 1 d . .
H3 H 0.8778 0.4292 0.4732 0.029 Uiso 1 1 calc R U
C4 C 0.6923(4) 0.5577(2) 0.5321(2) 0.0224(5) Uani 1 1 d . .
H4 H 0.7289 0.6010 0.4758 0.027 Uiso 1 1 calc R U
C5 C 0.5482(4) 0.5945(2) 0.6162(2) 0.0195(5) Uani 1 1 d . .
C6 C 0.5394(4) 0.3833(2) 0.7983(2) 0.0210(5) Uani 1 1 d . .
H6A H 0.5679 0.3078 0.7867 0.025 Uiso 1 1 calc R U
H6B H 0.6224 0.4029 0.8459 0.025 Uiso 1 1 calc R U
C7 C 0.1923(4) 0.3524(2) 0.7956(2) 0.0192(5) Uani 1 1 d . .
H7A H 0.2275 0.3602 0.7207 0.023 Uiso 1 1 calc R U
H7B H 0.0502 0.3825 0.8187 0.023 Uiso 1 1 calc R U
C8 C 0.2110(4) 0.2384(2) 0.8196(2) 0.0233(5) Uani 1 1 d . .
H8A H 0.1162 0.2046 0.7880 0.028 Uiso 1 1 calc R U
H8B H 0.3493 0.2057 0.7909 0.028 Uiso 1 1 calc R U
C9 C 0.2953(4) 0.2807(2) 0.9845(2) 0.0222(5) Uani 1 1 d . .
H9A H 0.4372 0.2493 0.9640 0.027 Uiso 1 1 calc R U
H9B H 0.2540 0.2748 1.0594 0.027 Uiso 1 1 calc R U
C10 C 0.2766(4) 0.3932(2) 0.95554(19) 0.0183(5) Uani 1 1 d . .
H10A H 0.1377 0.4253 0.9838 0.022 Uiso 1 1 calc R U
H10B H 0.3687 0.4282 0.9879 0.022 Uiso 1 1 calc R U
C11 C 0.4272(4) 0.7006(2) 0.6236(2) 0.0210(5) Uani 1 1 d . .
H11A H 0.5126 0.7511 0.5882 0.025 Uiso 1 1 calc R U
H11B H 0.3116 0.6994 0.5896 0.025 Uiso 1 1 calc R U
C12 C 0.1828(4) 0.8165(2) 0.7445(2) 0.0212(5) Uani 1 1 d . .
H12A H 0.1215 0.8245 0.8180 0.025 Uiso 1 1 calc R U
H12B H 0.0794 0.7965 0.7088 0.025 Uiso 1 1 calc R U
C13 C 0.2415(4) 0.9192(2) 0.7047(2) 0.0263(6) Uani 1 1 d . .
H13A H 0.2910 0.9142 0.6299 0.032 Uiso 1 1 calc R U
H13B H 0.1225 0.9724 0.7188 0.032 Uiso 1 1 calc R U
C14 C 0.5806(4) 0.8687(2) 0.7390(2) 0.0234(5) Uani 1 1 d . .
H14A H 0.6824 0.8882 0.7760 0.028 Uiso 1 1 calc R U
H14B H 0.6425 0.8622 0.6654 0.028 Uiso 1 1 calc R U
C15 C 0.5151(4) 0.7668(2) 0.7776(2) 0.0191(5) Uani 1 1 d . .
H15A H 0.6335 0.7132 0.7640 0.023 Uiso 1 1 calc R U
H15B H 0.4670 0.7725 0.8524 0.023 Uiso 1 1 calc R U
B1 B 0.7648(5) 0.0409(3) 0.9298(2) 0.0247(6) Uani 1 1 d . .
F1 F 0.9459(3) 0.07364(18) 0.88284(16) 0.0503(6) Uani 1 1 d . .
F2 F 0.7908(3) -0.06667(13) 0.92898(14) 0.0327(4) Uani 1 1 d . .
F3 F 0.6121(3) 0.07558(15) 0.87811(15) 0.0429(5) Uani 1 1 d . .
F4 F 0.7140(3) 0.07836(16) 1.02967(14) 0.0422(5) Uani 1 1 d . .
B2 B 0.1094(5) 0.1539(3) 0.5416(2) 0.0255(6) Uani 1 1 d . .
F5 F 0.1584(4) 0.23698(19) 0.5920(2) 0.0687(8) Uani 1 1 d . .
F6 F 0.2880(3) 0.08830(16) 0.50959(14) 0.0387(5) Uani 1 1 d . .
F7 F 0.0293(4) 0.1917(2) 0.46200(16) 0.0619(7) Uani 1 1 d . .
F8 F -0.0234(3) 0.1080(2) 0.6117(2) 0.0775(10) Uani 1 1 d . .
O1W O 0.5589(3) 0.11385(18) 0.64539(17) 0.0306(5) Uani 1 1 d D .
H1OW H 0.6830(16) 0.112(3) 0.633(2) 0.037 Uiso 1 1 d D U
H2OW H 0.509(4) 0.114(3) 0.5932(16) 0.037 Uiso 1 1 d D U

loop_
_atom_site_aniso_label
_atom_site_aniso_U_11
_atom_site_aniso_U_22
_atom_site_aniso_U_33
_atom_site_aniso_U_23
_atom_site_aniso_U_13
_atom_site_aniso_U_12
Co1 0.00929(15) 0.02214(18) 0.01472(18) -0.00294(12) -0.00492(12) -0.00112(12)
Cl1 0.0125(3) 0.0284(3) 0.0293(4) -0.0023(3) -0.0118(2) -0.0014(2)
Cl2 0.0159(3) 0.0264(3) 0.0162(3) -0.0033(2) -0.0059(2) -0.0030(2)
N1 0.0096(8) 0.0231(10) 0.0136(10) -0.0044(8) -0.0019(8) -0.0026(7)
N2 0.0124(9) 0.0220(10) 0.0162(11) -0.0020(8) -0.0060(8) -0.0015(8)
N3 0.0207(10) 0.0222(11) 0.0207(12) 0.0004(8) -0.0063(9) -0.0042(8)
N4 0.0118(9) 0.0231(11) 0.0153(10) -0.0015(8) -0.0054(8) -0.0017(8)
N5 0.0302(12) 0.0214(11) 0.0244(13) -0.0002(9) -0.0061(10) -0.0049(9)
C1 0.0101(10) 0.0240(12) 0.0231(13) -0.0054(10) -0.0057(10) -0.0040(9)
C2 0.0108(10) 0.0271(14) 0.0304(15) -0.0105(11) -0.0037(10) -0.0014(9)
C3 0.0116(10) 0.0371(15) 0.0227(14) -0.0135(11) 0.0002(10) -0.0078(10)
C4 0.0166(11) 0.0359(15) 0.0159(13) -0.0050(10) -0.0022(10) -0.0095(11)
C5 0.0156(11) 0.0279(13) 0.0172(13) -0.0039(10) -0.0049(10) -0.0081(10)
C6 0.0118(10) 0.0247(13) 0.0262(14) -0.0022(10) -0.0050(10) 0.0010(9)
C7 0.0173(11) 0.0238(12) 0.0191(13) -0.0017(10) -0.0079(10) -0.0050(9)
C8 0.0253(13) 0.0255(13) 0.0206(14) -0.0031(10) -0.0059(11) -0.0066(10)
C9 0.0218(12) 0.0245(13) 0.0229(14) -0.0015(10) -0.0115(11) -0.0014(10)
C10 0.0170(11) 0.0229(12) 0.0159(12) -0.0018(9) -0.0059(10) -0.0020(9)
C11 0.0209(12) 0.0268(13) 0.0179(13) 0.0004(10) -0.0078(10) -0.0061(10)
C12 0.0150(11) 0.0252(13) 0.0239(14) 0.0026(10) -0.0065(10) -0.0005(9)
C13 0.0240(13) 0.0265(14) 0.0289(16) 0.0038(11) -0.0097(12) 0.0012(11)
C14 0.0197(12) 0.0286(14) 0.0238(14) -0.0032(11) -0.0066(11) -0.0065(10)
C15 0.0138(10) 0.0261(13) 0.0197(13) -0.0030(10) -0.0080(10) -0.0036(9)
B1 0.0298(15) 0.0251(15) 0.0222(16) -0.0006(12) -0.0101(13) -0.0069(12)
F1 0.0579(13) 0.0596(14) 0.0395(12) 0.0033(10) -0.0047(10) -0.0394(12)
F2 0.0349(9) 0.0259(9) 0.0414(11) -0.0001(7) -0.0167(8) -0.0044(7)
F3 0.0595(13) 0.0331(10) 0.0419(11) -0.0021(8) -0.0307(10) 0.0058(9)
F4 0.0529(12) 0.0489(12) 0.0256(10) -0.0087(8) -0.0104(9) -0.0044(10)
B2 0.0244(14) 0.0317(16) 0.0197(16) 0.0013(12) -0.0066(13) 0.0023(12)
F5 0.0814(19) 0.0531(15) 0.0796(18) -0.0222(13) -0.0434(15) 0.0062(13)
F6 0.0335(10) 0.0469(12) 0.0317(11) -0.0017(8) -0.0069(8) 0.0109(8)
F7 0.0634(15) 0.0837(18) 0.0340(12) -0.0041(11) -0.0244(11) 0.0323(13)
F8 0.0265(11) 0.084(2) 0.110(2) 0.0558(18) 0.0065(13) -0.0015(12)
O1W 0.0236(10) 0.0391(12) 0.0285(12) 0.0008(9) -0.0036(9) -0.0040(9)

loop_
_atom_type_symbol
_atom_type_description
_atom_type_scat_dispersion_real
_atom_type_scat_dispersion_imag
_atom_type_scat_source
C C 0.0020 0.0010 'International Tables Vol C Tables 4.2.6.8 and 6.1.1.4'
H H 0.0000 0.0000 'International Tables Vol C Tables 4.2.6.8 and 6.1.1.4'
B B 0.0010 0.0010 'International Tables Vol C Tables 4.2.6.8 and 6.1.1.4'
N N 0.0050 0.0020 'International Tables Vol C Tables 4.2.6.8 and 6.1.1.4'
O O 0.0090 0.0050 'International Tables Vol C Tables 4.2.6.8 and 6.1.1.4'
F F 0.0140 0.0080 'International Tables Vol C Tables 4.2.6.8 and 6.1.1.4'
Cl Cl 0.1230 0.1260 'International Tables Vol C Tables 4.2.6.8 and 6.1.1.4'
Co Co 0.3350 0.7740 'International Tables Vol C Tables 4.2.6.8 and 6.1.1.4'

loop_
_geom_angle_atom_site_label_1
_geom_angle_atom_site_label_2
_geom_angle_atom_site_label_3
_geom_angle
N1 Co1 Cl1 112.67(6)
N1 Co1 N4 76.88(9)
Cl1 Co1 N4 96.82(6)
N1 Co1 Cl2 131.55(6)
Cl1 Co1 Cl2 115.71(4)
N4 Co1 Cl2 94.63(6)
N1 Co1 N2 78.08(9)
Cl1 Co1 N2 99.30(6)
N4 Co1 N2 153.96(8)
Cl2 Co1 N2 96.62(6)
C5 N1 C1 121.5(2)
C5 N1 Co1 118.67(17)
C1 N1 Co1 119.43(18)
C10 N2 C6 112.31(19)
C10 N2 C7 107.82(19)
C6 N2 C7 111.5(2)
C10 N2 Co1 111.77(15)
C6 N2 Co1 103.12(15)
C7 N2 Co1 110.33(15)
C9 N3 C8 111.8(2)
C9 N3 H3A 109.3
C8 N3 H3A 109.3
C9 N3 H3B 109.3
C8 N3 H3B 109.3
H3A N3 H3B 107.9
C11 N4 C12 112.5(2)
C11 N4 C15 112.0(2)
C12 N4 C15 108.4(2)
C11 N4 Co1 103.23(15)
C12 N4 Co1 112.71(16)
C15 N4 Co1 107.82(15)
C14 N5 C13 110.8(2)
C14 N5 H5A 109.5
C13 N5 H5A 109.5
C14 N5 H5B 109.5
C13 N5 H5B 109.5
H5A N5 H5B 108.1
N1 C1 C2 120.4(3)
N1 C1 C6 115.0(2)
C2 C1 C6 124.5(2)
C3 C2 C1 118.7(3)
C3 C2 H2 120.7
C1 C2 H2 120.7
C2 C3 C4 120.2(2)
C2 C3 H3 119.9
C4 C3 H3 119.9
C5 C4 C3 118.8(3)
C5 C4 H4 120.6
C3 C4 H4 120.6
N1 C5 C4 120.3(3)
N1 C5 C11 115.3(2)
C4 C5 C11 124.3(3)
N2 C6 C1 110.3(2)
N2 C6 H6A 109.6
C1 C6 H6A 109.6
N2 C6 H6B 109.6
C1 C6 H6B 109.6
H6A C6 H6B 108.1
N2 C7 C8 114.0(2)
N2 C7 H7A 108.7
C8 C7 H7A 108.7
N2 C7 H7B 108.7
C8 C7 H7B 108.7
H7A C7 H7B 107.6
N3 C8 C7 109.6(2)
N3 C8 H8A 109.8
C7 C8 H8A 109.8
N3 C8 H8B 109.8
C7 C8 H8B 109.8
H8A C8 H8B 108.2
N3 C9 C10 109.7(2)
N3 C9 H9A 109.7
C10 C9 H9A 109.7
N3 C9 H9B 109.7
C10 C9 H9B 109.7
H9A C9 H9B 108.2
N2 C10 C9 114.7(2)
N2 C10 H10A 108.6
C9 C10 H10A 108.6
N2 C10 H10B 108.6
C9 C10 H10B 108.6
H10A C10 H10B 107.6
N4 C11 C5 110.5(2)
N4 C11 H11A 109.6
C5 C11 H11A 109.6
N4 C11 H11B 109.6
C5 C11 H11B 109.6
H11A C11 H11B 108.1
N4 C12 C13 113.8(2)
N4 C12 H12A 108.8
C13 C12 H12A 108.8
N4 C12 H12B 108.8
C13 C12 H12B 108.8
H12A C12 H12B 107.7
N5 C13 C12 109.9(2)
N5 C13 H13A 109.7
C12 C13 H13A 109.7
N5 C13 H13B 109.7
C12 C13 H13B 109.7
H13A C13 H13B 108.2
N5 C14 C15 109.6(2)
N5 C14 H14A 109.7
C15 C14 H14A 109.7
N5 C14 H14B 109.7
C15 C14 H14B 109.7
H14A C14 H14B 108.2
N4 C15 C14 114.4(2)
N4 C15 H15A 108.7
C14 C15 H15A 108.7
N4 C15 H15B 108.7
C14 C15 H15B 108.7
H15A C15 H15B 107.6
F1 B1 F4 108.9(2)
F1 B1 F3 111.1(3)
F4 B1 F3 109.7(3)
F1 B1 F2 108.1(3)
F4 B1 F2 110.0(3)
F3 B1 F2 109.1(2)
F7 B2 F8 112.7(3)
F7 B2 F5 107.6(3)
F8 B2 F5 106.1(3)
F7 B2 F6 112.0(3)
F8 B2 F6 111.3(3)
F5 B2 F6 106.6(3)
H1OW O1W H2OW 114(2)

loop_
_geom_bond_atom_site_label_1
_geom_bond_atom_site_label_2
_geom_bond_distance
Co1 N1 2.007(2)
Co1 Cl1 2.2625(8)
Co1 N4 2.280(2)
Co1 Cl2 2.2865(9)
Co1 N2 2.299(2)
N1 C5 1.340(3)
N1 C1 1.343(3)
N2 C10 1.485(3)
N2 C6 1.489(3)
N2 C7 1.492(3)
N3 C9 1.492(3)
N3 C8 1.496(3)
N3 H3A 0.9100
N3 H3B 0.9100
N4 C11 1.470(3)
N4 C12 1.483(3)
N4 C15 1.487(3)
N5 C14 1.492(4)
N5 C13 1.499(4)
N5 H5A 0.9100
N5 H5B 0.9100
C1 C2 1.388(4)
C1 C6 1.501(4)
C2 C3 1.378(4)
C2 H2 0.9500
C3 C4 1.387(4)
C3 H3 0.9500
C4 C5 1.384(4)
C4 H4 0.9500
C5 C11 1.518(4)
C6 H6A 0.9900
C6 H6B 0.9900
C7 C8 1.516(4)
C7 H7A 0.9900
C7 H7B 0.9900
C8 H8A 0.9900
C8 H8B 0.9900
C9 C10 1.514(4)
C9 H9A 0.9900
C9 H9B 0.9900
C10 H10A 0.9900
C10 H10B 0.9900
C11 H11A 0.9900
C11 H11B 0.9900
C12 C13 1.511(4)
C12 H12A 0.9900
C12 H12B 0.9900
C13 H13A 0.9900
C13 H13B 0.9900
C14 C15 1.512(4)
C14 H14A 0.9900
C14 H14B 0.9900
C15 H15A 0.9900
C15 H15B 0.9900
B1 F1 1.389(4)
B1 F4 1.389(4)
B1 F3 1.392(4)
B1 F2 1.395(4)
B2 F7 1.354(4)
B2 F8 1.360(4)
B2 F5 1.394(4)
B2 F6 1.394(4)
O1W H1OW 0.829(10)
O1W H2OW 0.835(10)

loop_
_geom_hbond_atom_site_label_D
_geom_hbond_atom_site_label_H
_geom_hbond_atom_site_label_A
_geom_hbond_distance_DH
_geom_hbond_distance_HA
_geom_hbond_distance_DA
_geom_hbond_angle_DHA
_geom_hbond_site_symmetry_A
N3 H3A Cl2 0.91 2.29 3.171(3) 161.5 2_567
N3 H3B F2 0.91 2.05 2.791(3) 137.8 2_657
N5 H5A O1W 0.91 1.90 2.788(3) 165.2 1_565
N5 H5B F4 0.91 2.00 2.864(3) 156.9 2_667
O1W H1OW F8 0.829(10) 1.964(10) 2.792(3) 177(3) 1_655
O1W H2OW F6 0.835(10) 2.113(15) 2.891(3) 155(3) .

loop_
_geom_torsion_atom_site_label_1
_geom_torsion_atom_site_label_2
_geom_torsion_atom_site_label_3
_geom_torsion_atom_site_label_4
_geom_torsion
C5 N1 C1 C2 -2.7(3)
Co1 N1 C1 C2 169.79(17)
C5 N1 C1 C6 174.1(2)
Co1 N1 C1 C6 -13.4(3)
N1 C1 C2 C3 2.1(4)
C6 C1 C2 C3 -174.4(2)
C1 C2 C3 C4 0.5(4)
C2 C3 C4 C5 -2.5(4)
C1 N1 C5 C4 0.6(3)
Co1 N1 C5 C4 -171.95(17)
C1 N1 C5 C11 178.2(2)
Co1 N1 C5 C11 5.6(3)
C3 C4 C5 N1 2.0(4)
C3 C4 C5 C11 -175.3(2)
C10 N2 C6 C1 -159.2(2)
C7 N2 C6 C1 79.6(3)
Co1 N2 C6 C1 -38.7(2)
N1 C1 C6 N2 37.5(3)
C2 C1 C6 N2 -145.8(2)
C10 N2 C7 C8 -54.8(3)
C6 N2 C7 C8 69.0(3)
Co1 N2 C7 C8 -177.07(17)
C9 N3 C8 C7 -55.6(3)
N2 C7 C8 N3 56.6(3)
C8 N3 C9 C10 55.0(3)
C6 N2 C10 C9 -68.9(3)
C7 N2 C10 C9 54.4(3)
Co1 N2 C10 C9 175.79(16)
N3 C9 C10 N2 -55.7(3)
C12 N4 C11 C5 -160.8(2)
C15 N4 C11 C5 76.7(3)
Co1 N4 C11 C5 -39.0(2)
N1 C5 C11 N4 26.0(3)
C4 C5 C11 N4 -156.5(2)
C11 N4 C12 C13 -70.5(3)
C15 N4 C12 C13 54.0(3)
Co1 N4 C12 C13 173.28(18)
C14 N5 C13 C12 56.7(3)
N4 C12 C13 N5 -56.7(3)
C13 N5 C14 C15 -56.1(3)
C11 N4 C15 C14 70.8(3)
C12 N4 C15 C14 -54.0(3)
Co1 N4 C15 C14 -176.30(18)
N5 C14 C15 N4 56.2(3)
